data_4129479
loop_
_publ_author_name
'Spangler, Jillian E.'
'Kobayashi, Yoshihisa'
'Verma, Pritha'
'Wang, Dong-Hui'
'Yu, Jin-Quan'

_publ_section_title
;
 \a-Arylation of Saturated Azacycles and N-Methylamines via
 Palladium(II)-Catalyzed C(sp(3))-H Coupling.
;
_journal_issue 37
_journal_name_full 'Journal of the American Chemical Society'
_journal_page_first 11876
_journal_page_last 11879
_journal_paper_doi 10.1021/jacs.5b06740
_journal_volume 137
_journal_year 2015
_chemical_formula_sum 'C22 H26 F N O S'
_chemical_formula_weight 371.50
_chemical_name_common JES7-001-01
_space_group_crystal_system monoclinic
_space_group_IT_number 14
_space_group_name_Hall '-P 2ybc'
_space_group_name_H-M_alt 'P 1 21/c 1'
_atom_sites_solution_hydrogens geom
_audit_creation_method SHELXL-2013
_cell_angle_alpha 90
_cell_angle_beta 107.508(2)
_cell_angle_gamma 90
_cell_formula_units_Z 4
_cell_length_a 10.0831(3)
_cell_length_b 15.9696(6)
_cell_length_c 12.6575(4)
_cell_measurement_reflns_used 9431
_cell_measurement_temperature 100(2)
_cell_measurement_theta_max 68.25
_cell_measurement_theta_min 4.59
_cell_volume 1943.73(11)
_computing_cell_refinement 'Bruker SAINT'
_computing_data_collection 'Bruker APEX2'
_computing_data_reduction 'Bruker SAINT'
_computing_molecular_graphics 'Bruker SHELXTL'
_computing_publication_material 'Bruker SHELXTL'
_computing_structure_refinement 'SHELXL-2013 (Sheldrick, 2013)'
_computing_structure_solution 'SHELXS-97 (Sheldrick 2008)'
_diffrn_ambient_temperature 100(2)
_diffrn_measured_fraction_theta_full 0.995
_diffrn_measured_fraction_theta_max 0.987
_diffrn_measurement_device_type 'Bruker APEX-II CCD'
_diffrn_measurement_method '\f and \w scans'
_diffrn_radiation_type CuK\a
_diffrn_radiation_wavelength 1.54178
_diffrn_reflns_av_R_equivalents 0.0291
_diffrn_reflns_av_unetI/netI 0.0236
_diffrn_reflns_Laue_measured_fraction_full 0.995
_diffrn_reflns_Laue_measured_fraction_max 0.987
_diffrn_reflns_limit_h_max 11
_diffrn_reflns_limit_h_min -11
_diffrn_reflns_limit_k_max 19
_diffrn_reflns_limit_k_min -18
_diffrn_reflns_limit_l_max 15
_diffrn_reflns_limit_l_min -13
_diffrn_reflns_number 15359
_diffrn_reflns_point_group_measured_fraction_full 0.995
_diffrn_reflns_point_group_measured_fraction_max 0.987
_diffrn_reflns_theta_full 66.000
_diffrn_reflns_theta_max 68.248
_diffrn_reflns_theta_min 4.592
_exptl_absorpt_coefficient_mu 1.634
_exptl_absorpt_correction_T_max 0.900
_exptl_absorpt_correction_T_min 0.726
_exptl_absorpt_correction_type multi-scan
_exptl_absorpt_process_details SADABS
_exptl_crystal_colour colourless
_exptl_crystal_density_diffrn 1.269
_exptl_crystal_description plate
_exptl_crystal_F_000 792
_exptl_crystal_size_max 0.320
_exptl_crystal_size_mid 0.220
_exptl_crystal_size_min 0.100
_refine_diff_density_max 0.239
_refine_diff_density_min -0.189
_refine_diff_density_rms 0.034
_refine_ls_extinction_method none
_refine_ls_goodness_of_fit_ref 1.030
_refine_ls_hydrogen_treatment constr
_refine_ls_matrix_type full
_refine_ls_number_parameters 239
_refine_ls_number_reflns 3515
_refine_ls_number_restraints 0
_refine_ls_restrained_S_all 1.030
_refine_ls_R_factor_all 0.0322
_refine_ls_R_factor_gt 0.0301
_refine_ls_shift/su_max 0.008
_refine_ls_shift/su_mean 0.001
_refine_ls_structure_factor_coef Fsqd
_refine_ls_weighting_details 'w=1/[\s^2^(Fo^2^)+(0.0360P)^2^+0.7300P] where P=(Fo^2^+2Fc^2^)/3'
_refine_ls_weighting_scheme calc
_refine_ls_wR_factor_gt 0.0771
_refine_ls_wR_factor_ref 0.0786
_reflns_Friedel_coverage 0.000
_reflns_number_gt 3294
_reflns_number_total 3515
_reflns_threshold_expression 'I > 2\s(I)'
_cod_data_source_file ja5b06740_si_001.cif
_cod_data_source_block yu36
_cod_original_sg_symbol_H-M 'P 21/c'
_cod_database_code 4129479
_shelx_space_group_comment
; 
The symmetry employed for this shelxl refinement is uniquely defined 
by the following loop, which should always be used as a source of 
symmetry information in preference to the above space-group names. 
They are only intended as comments. 
;
_shelx_estimated_absorpt_t_min 0.623
_shelx_estimated_absorpt_t_max 0.854
_shelxl_version_number 2013-3

loop_
_space_group_symop_operation_xyz
'x, y, z'
'-x, y+1/2, -z+1/2'
'-x, -y, -z'
'x, -y-1/2, z-1/2'

loop_
_atom_site_label
_atom_site_type_symbol
_atom_site_fract_x
_atom_site_fract_y
_atom_site_fract_z
_atom_site_U_iso_or_equiv
_atom_site_adp_type
_atom_site_occupancy
_atom_site_site_symmetry_order
_atom_site_calc_flag
_atom_site_refinement_flags_posn
_atom_site_refinement_flags_adp
S1 S 0.51597(3) 0.76071(2) 0.00190(2) 0.02428(10) Uani 1 1 d . .
F1 F 0.96383(9) 0.56413(6) 0.34340(8) 0.0484(3) Uani 1 1 d . .
O1 O 0.00220(9) 0.64381(7) -0.26181(8) 0.0326(2) Uani 1 1 d . .
N1 N 0.34827(10) 0.69963(6) 0.10454(8) 0.0199(2) Uani 1 1 d . .
C1 C 0.82956(14) 0.57834(9) 0.28276(12) 0.0326(3) Uani 1 1 d . .
C2 C 0.74625(16) 0.62455(9) 0.32916(11) 0.0345(3) Uani 1 1 d . .
H2 H 0.7820 0.6466 0.4019 0.041 Uiso 1 1 calc R U
C3 C 0.60869(15) 0.63828(8) 0.26736(11) 0.0281(3) Uani 1 1 d . .
H3 H 0.5492 0.6692 0.2985 0.034 Uiso 1 1 calc R U
C4 C 0.55754(13) 0.60707(7) 0.16030(10) 0.0215(3) Uani 1 1 d . .
C5 C 0.40619(13) 0.61554(7) 0.09307(10) 0.0221(3) Uani 1 1 d . .
H24 H 0.3960 0.6046 0.0132 0.027 Uiso 1 1 calc R U
C6 C 0.21773(13) 0.69041(8) 0.13487(10) 0.0235(3) Uani 1 1 d . .
H23 H 0.2063 0.7382 0.1825 0.028 Uiso 1 1 calc R U
C7 C 0.09032(13) 0.68218(8) 0.03352(11) 0.0236(3) Uani 1 1 d . .
C8 C 0.09968(13) 0.67014(8) -0.07262(11) 0.0248(3) Uani 1 1 d . .
H17 H 0.1882 0.6708 -0.0847 0.030 Uiso 1 1 calc R U
C9 C -0.01988(13) 0.65713(8) -0.16179(11) 0.0265(3) Uani 1 1 d . .
C10 C -0.11494(15) 0.61703(10) -0.35111(12) 0.0358(3) Uani 1 1 d . .
H1 H -0.1563 0.5672 -0.3284 0.054 Uiso 1 1 calc R U
H16 H -0.0845 0.6035 -0.4157 0.054 Uiso 1 1 calc R U
H15 H -0.1842 0.6620 -0.3703 0.054 Uiso 1 1 calc R U
C11 C 0.78317(14) 0.54622(8) 0.17754(12) 0.0293(3) Uani 1 1 d . .
H26 H 0.8428 0.5143 0.1476 0.035 Uiso 1 1 calc R U
C12 C 0.64655(13) 0.56186(8) 0.11633(10) 0.0240(3) Uani 1 1 d . .
H25 H 0.6128 0.5412 0.0427 0.029 Uiso 1 1 calc R U
C13 C 0.40045(12) 0.76945(8) 0.07210(9) 0.0199(2) Uani 1 1 d . .
C14 C 0.35997(13) 0.85633(8) 0.10676(10) 0.0226(3) Uani 1 1 d . .
C15 C 0.39835(14) 0.85955(8) 0.23404(11) 0.0277(3) Uani 1 1 d . .
H6 H 0.4978 0.8479 0.2663 0.042 Uiso 1 1 calc R U
H4 H 0.3442 0.8175 0.2596 0.042 Uiso 1 1 calc R U
H5 H 0.3774 0.9153 0.2571 0.042 Uiso 1 1 calc R U
C16 C 0.20528(14) 0.87640(8) 0.05067(11) 0.0289(3) Uani 1 1 d . .
H9 H 0.1871 0.9350 0.0647 0.043 Uiso 1 1 calc R U
H7 H 0.1476 0.8398 0.0809 0.043 Uiso 1 1 calc R U
H8 H 0.1827 0.8672 -0.0293 0.043 Uiso 1 1 calc R U
C17 C 0.44287(15) 0.92603(8) 0.07206(12) 0.0305(3) Uani 1 1 d . .
H10 H 0.4177 0.9802 0.0969 0.046 Uiso 1 1 calc R U
H12 H 0.4213 0.9263 -0.0088 0.046 Uiso 1 1 calc R U
H11 H 0.5426 0.9161 0.1059 0.046 Uiso 1 1 calc R U
C18 C -0.04100(14) 0.68267(8) 0.04960(12) 0.0282(3) Uani 1 1 d . .
H13 H -0.0491 0.6910 0.1217 0.034 Uiso 1 1 calc R U
C19 C -0.15872(14) 0.67103(9) -0.03921(13) 0.0316(3) Uani 1 1 d . .
H14 H -0.2474 0.6721 -0.0275 0.038 Uiso 1 1 calc R U
C20 C -0.15011(14) 0.65776(8) -0.14553(12) 0.0294(3) Uani 1 1 d . .
H18 H -0.2318 0.6493 -0.2059 0.035 Uiso 1 1 calc R U
C21 C 0.24506(14) 0.60869(8) 0.20152(11) 0.0297(3) Uani 1 1 d . .
H22 H 0.3088 0.6178 0.2771 0.036 Uiso 1 1 calc R U
H21 H 0.1574 0.5835 0.2066 0.036 Uiso 1 1 calc R U
C22 C 0.31222(14) 0.55438(8) 0.13278(11) 0.0276(3) Uani 1 1 d . .
H20 H 0.2408 0.5293 0.0690 0.033 Uiso 1 1 calc R U
H19 H 0.3679 0.5089 0.1783 0.033 Uiso 1 1 calc R U

loop_
_atom_site_aniso_label
_atom_site_aniso_U_11
_atom_site_aniso_U_22
_atom_site_aniso_U_33
_atom_site_aniso_U_23
_atom_site_aniso_U_13
_atom_site_aniso_U_12
S1 0.02632(17) 0.02675(17) 0.02313(16) 0.00286(12) 0.01251(12) 0.00129(12)
F1 0.0275(4) 0.0458(5) 0.0560(6) 0.0046(4) -0.0118(4) -0.0007(4)
O1 0.0227(5) 0.0480(6) 0.0248(5) 0.0023(4) 0.0034(4) -0.0009(4)
N1 0.0214(5) 0.0194(5) 0.0197(5) 0.0011(4) 0.0074(4) 0.0012(4)
C1 0.0239(7) 0.0264(7) 0.0385(8) 0.0071(6) -0.0042(6) -0.0030(5)
C2 0.0421(8) 0.0290(7) 0.0231(6) 0.0000(5) -0.0044(6) -0.0028(6)
C3 0.0362(7) 0.0239(6) 0.0217(6) 0.0000(5) 0.0048(5) 0.0035(5)
C4 0.0255(6) 0.0168(6) 0.0210(6) 0.0025(5) 0.0050(5) -0.0007(5)
C5 0.0254(6) 0.0191(6) 0.0209(6) -0.0005(5) 0.0055(5) 0.0011(5)
C6 0.0255(6) 0.0231(6) 0.0253(6) 0.0013(5) 0.0128(5) -0.0010(5)
C7 0.0240(6) 0.0175(6) 0.0307(7) 0.0026(5) 0.0105(5) 0.0000(5)
C8 0.0207(6) 0.0252(6) 0.0297(7) 0.0043(5) 0.0093(5) 0.0007(5)
C9 0.0245(6) 0.0246(6) 0.0297(7) 0.0046(5) 0.0073(5) 0.0011(5)
C10 0.0264(7) 0.0471(9) 0.0282(7) 0.0037(6) -0.0002(5) -0.0020(6)
C11 0.0243(6) 0.0240(6) 0.0390(7) 0.0022(6) 0.0088(5) -0.0004(5)
C12 0.0259(6) 0.0205(6) 0.0247(6) -0.0021(5) 0.0063(5) -0.0026(5)
C13 0.0202(6) 0.0227(6) 0.0150(5) 0.0019(4) 0.0026(4) 0.0002(5)
C14 0.0241(6) 0.0198(6) 0.0236(6) 0.0005(5) 0.0068(5) 0.0005(5)
C15 0.0315(7) 0.0259(6) 0.0252(6) -0.0046(5) 0.0076(5) 0.0010(5)
C16 0.0274(7) 0.0236(6) 0.0336(7) 0.0011(5) 0.0059(5) 0.0050(5)
C17 0.0345(7) 0.0210(6) 0.0369(7) 0.0013(6) 0.0118(6) -0.0023(5)
C18 0.0291(7) 0.0237(6) 0.0368(7) 0.0000(5) 0.0174(6) -0.0003(5)
C19 0.0222(6) 0.0276(7) 0.0489(8) 0.0013(6) 0.0167(6) 0.0003(5)
C20 0.0211(6) 0.0260(7) 0.0387(7) 0.0024(6) 0.0055(5) -0.0006(5)
C21 0.0313(7) 0.0300(7) 0.0292(7) 0.0085(6) 0.0115(5) -0.0024(5)
C22 0.0270(7) 0.0214(6) 0.0326(7) 0.0046(5) 0.0062(5) -0.0012(5)

loop_
_atom_type_symbol
_atom_type_description
_atom_type_scat_dispersion_real
_atom_type_scat_dispersion_imag
_atom_type_scat_source
C C 0.0181 0.0091 'International Tables Vol C Tables 4.2.6.8 and 6.1.1.4'
H H 0.0000 0.0000 'International Tables Vol C Tables 4.2.6.8 and 6.1.1.4'
N N 0.0311 0.0180 'International Tables Vol C Tables 4.2.6.8 and 6.1.1.4'
O O 0.0492 0.0322 'International Tables Vol C Tables 4.2.6.8 and 6.1.1.4'
F F 0.0727 0.0534 'International Tables Vol C Tables 4.2.6.8 and 6.1.1.4'
S S 0.3331 0.5567 'International Tables Vol C Tables 4.2.6.8 and 6.1.1.4'

loop_
_geom_angle_atom_site_label_1
_geom_angle_atom_site_label_2
_geom_angle_atom_site_label_3
_geom_angle
C9 O1 C10 116.87(11)
C13 N1 C6 128.18(10)
C13 N1 C5 121.04(10)
C6 N1 C5 109.87(9)
F1 C1 C11 118.47(14)
F1 C1 C2 118.74(13)
C11 C1 C2 122.80(13)
C1 C2 C3 118.60(12)
C4 C3 C2 120.48(13)
C3 C4 C12 118.77(12)
C3 C4 C5 122.14(11)
C12 C4 C5 118.95(11)
N1 C5 C4 112.62(10)
N1 C5 C22 103.96(10)
C4 C5 C22 111.95(10)
N1 C6 C7 112.29(10)
N1 C6 C21 101.54(10)
C7 C6 C21 110.87(10)
C8 C7 C18 118.98(12)
C8 C7 C6 122.76(11)
C18 C7 C6 118.18(12)
C7 C8 C9 120.60(12)
O1 C9 C20 124.28(12)
O1 C9 C8 115.47(11)
C20 C9 C8 120.25(12)
C1 C11 C12 117.85(13)
C11 C12 C4 121.49(12)
N1 C13 C14 119.66(10)
N1 C13 S1 119.44(9)
C14 C13 S1 120.78(9)
C17 C14 C15 106.75(10)
C17 C14 C16 106.29(10)
C15 C14 C16 112.09(11)
C17 C14 C13 110.91(10)
C15 C14 C13 108.78(10)
C16 C14 C13 111.90(10)
C19 C18 C7 120.04(13)
C18 C19 C20 121.33(12)
C9 C20 C19 118.78(13)
C22 C21 C6 101.97(10)
C21 C22 C5 104.31(10)

loop_
_geom_bond_atom_site_label_1
_geom_bond_atom_site_label_2
_geom_bond_distance
S1 C13 1.6699(12)
F1 C1 1.3596(16)
O1 C9 1.3665(16)
O1 C10 1.4327(16)
N1 C13 1.3485(16)
N1 C6 1.4851(15)
N1 C5 1.4889(15)
C1 C11 1.371(2)
C1 C2 1.376(2)
C2 C3 1.390(2)
C3 C4 1.3894(18)
C4 C12 1.3918(18)
C4 C5 1.5132(17)
C5 C22 1.5462(17)
C6 C7 1.5237(18)
C6 C21 1.5332(17)
C7 C8 1.3882(18)
C7 C18 1.3988(18)
C8 C9 1.3971(18)
C9 C20 1.3889(19)
C11 C12 1.3850(19)
C13 C14 1.5467(17)
C14 C17 1.5334(17)
C14 C15 1.5404(17)
C14 C16 1.5405(17)
C18 C19 1.380(2)
C19 C20 1.391(2)
C21 C22 1.5240(19)
